data_4337711
loop_
_publ_author_name
'Cao, Wei'
'Zheng, Xiang-Jun'
'Sun, Ji-Ping'
'Wong, Wing-Tak'
'Fang, De-Cai'
'Zhang, Jia-Xin'
'Jin, Lin-Pei'

_publ_section_title
;
 A Highly Selective Chemosensor for Al(III) and Zn(II) and Its
 Coordination with Metal Ions.
;
_journal_issue 6
_journal_name_full 'Inorganic chemistry'
_journal_page_first 3012
_journal_page_last 3021
_journal_paper_doi 10.1021/ic402811x
_journal_volume 53
_journal_year 2014
_chemical_formula_sum 'C30 H28 Co N6 O4'
_chemical_formula_weight 595.51
_chemical_name_systematic
;

 ?

;
_space_group_IT_number 14
_symmetry_cell_setting monoclinic
_symmetry_space_group_name_Hall '-P 2ybc'
_symmetry_space_group_name_H-M 'P 1 21/c 1'
_atom_sites_solution_hydrogens geom
_atom_sites_solution_primary direct
_atom_sites_solution_secondary difmap
_audit_creation_method SHELXL-97
_cell_angle_alpha 90.00
_cell_angle_beta 98.451(4)
_cell_angle_gamma 90.00
_cell_formula_units_Z 2
_cell_length_a 6.7712(13)
_cell_length_b 8.7395(17)
_cell_length_c 22.990(5)
_cell_measurement_reflns_used 835
_cell_measurement_temperature 298(2)
_cell_measurement_theta_max 19.66
_cell_measurement_theta_min 2.94
_cell_volume 1345.7(5)
_computing_cell_refinement 'Bruker SMART'
_computing_data_collection 'Bruker SMART'
_computing_data_reduction 'Bruker SAINT'
_computing_molecular_graphics 'Bruker SHELXTL'
_computing_publication_material 'Bruker SHELXTL'
_computing_structure_refinement 'SHELXL-97 (Sheldrick, 1997)'
_computing_structure_solution 'SHELXS-97 (Sheldrick, 1990)'
_diffrn_ambient_temperature 298(2)
_diffrn_measured_fraction_theta_full 0.999
_diffrn_measured_fraction_theta_max 0.999
_diffrn_measurement_device_type 'CCD area detector'
_diffrn_measurement_method 'phi and omega scans'
_diffrn_radiation_monochromator graphite
_diffrn_radiation_source 'fine-focus sealed tube'
_diffrn_radiation_type MoK\a
_diffrn_radiation_wavelength 0.71073
_diffrn_reflns_av_R_equivalents 0.0585
_diffrn_reflns_av_sigmaI/netI 0.0718
_diffrn_reflns_limit_h_max 8
_diffrn_reflns_limit_h_min -7
_diffrn_reflns_limit_k_max 10
_diffrn_reflns_limit_k_min -10
_diffrn_reflns_limit_l_max 27
_diffrn_reflns_limit_l_min -21
_diffrn_reflns_number 6582
_diffrn_reflns_theta_full 25.25
_diffrn_reflns_theta_max 25.25
_diffrn_reflns_theta_min 1.79
_exptl_absorpt_coefficient_mu 0.687
_exptl_absorpt_correction_T_max 0.9731
_exptl_absorpt_correction_T_min 0.8102
_exptl_absorpt_correction_type multi-scan
_exptl_absorpt_process_details SADABS
_exptl_crystal_density_diffrn 1.470
_exptl_crystal_density_method 'not measured'
_exptl_crystal_F_000 618
_exptl_crystal_size_max 0.32
_exptl_crystal_size_mid 0.05
_exptl_crystal_size_min 0.04
_refine_diff_density_max 0.293
_refine_diff_density_min -0.295
_refine_diff_density_rms 0.062
_refine_ls_extinction_method none
_refine_ls_goodness_of_fit_ref 1.019
_refine_ls_hydrogen_treatment mixed
_refine_ls_matrix_type full
_refine_ls_number_parameters 192
_refine_ls_number_reflns 2444
_refine_ls_number_restraints 0
_refine_ls_restrained_S_all 1.019
_refine_ls_R_factor_all 0.0857
_refine_ls_R_factor_gt 0.0447
_refine_ls_shift/su_max 0.000
_refine_ls_shift/su_mean 0.000
_refine_ls_structure_factor_coef Fsqd
_refine_ls_weighting_details 'calc w=1/[\s^2^(Fo^2^)+(0.0403P)^2^+0.0875P] where P=(Fo^2^+2Fc^2^)/3'
_refine_ls_weighting_scheme calc
_refine_ls_wR_factor_gt 0.0874
_refine_ls_wR_factor_ref 0.1039
_reflns_number_gt 1606
_reflns_number_total 2444
_reflns_threshold_expression >2sigma(I)
_cod_data_source_file ic402811x_si_002.cif
_cod_data_source_block Cocomplex
_cod_depositor_comments
;
The following automatic conversions were performed:

'_symmetry_cell_setting' value 'Monoclinic' changed to 'monoclinic'
according to
/usr/data/users/saulius/crontab/automatic-downloads/current/ACS/lib/dictionaries/cif_core.dic
dictionary named 'cif_core.dic' version 2.4.2 from
2011-04-26.

'_exptl_absorpt_correction_type' value 'Multi-scan'
changed to 'multi-scan' according to
/usr/data/users/saulius/crontab/automatic-downloads/current/ACS/lib/dictionaries/cif_core.dic
dictionary named 'cif_core.dic' version 2.4.2 from 2011-04-26.

Automatic conversion script
Id: cif_fix_values 2281 2013-09-26 08:29:07Z andrius 
;
_cod_original_sg_symbol_H-M P2(1)/c
_cod_database_code 4337711

loop_
_symmetry_equiv_pos_as_xyz
'x, y, z'
'-x, y+1/2, -z+1/2'
'-x, -y, -z'
'x, -y-1/2, z-1/2'

loop_
_atom_site_label
_atom_site_type_symbol
_atom_site_fract_x
_atom_site_fract_y
_atom_site_fract_z
_atom_site_U_iso_or_equiv
_atom_site_adp_type
_atom_site_occupancy
_atom_site_symmetry_multiplicity
_atom_site_calc_flag
_atom_site_refinement_flags
C1 C 0.3696(5) 0.5076(4) 0.33238(13) 0.0338(8) Uani 1 1 d .
C2 C 0.1996(5) 0.5029(4) 0.28998(15) 0.0454(9) Uani 1 1 d .
H2 H 0.0853 0.5579 0.2945 0.055 Uiso 1 1 calc R
C3 C 0.2080(6) 0.4128(4) 0.24077(15) 0.0520(10) Uani 1 1 d .
H3 H 0.0969 0.4083 0.2118 0.062 Uiso 1 1 calc R
C4 C 0.3770(6) 0.3291(4) 0.23334(16) 0.0547(11) Uani 1 1 d .
H4 H 0.3756 0.2690 0.1999 0.066 Uiso 1 1 calc R
C5 C 0.5475(6) 0.3336(4) 0.27485(15) 0.0475(10) Uani 1 1 d .
H5 H 0.6615 0.2786 0.2699 0.057 Uiso 1 1 calc R
C6 C 0.5401(5) 0.4241(4) 0.32415(14) 0.0363(8) Uani 1 1 d .
C7 C 0.5886(5) 0.5444(4) 0.40901(14) 0.0328(8) Uani 1 1 d .
C8 C 1.1162(5) 0.1792(4) 0.36479(14) 0.0394(9) Uani 1 1 d .
H8 H 0.9943 0.1908 0.3407 0.047 Uiso 1 1 calc R
C9 C 1.2582(6) 0.0864(4) 0.34674(15) 0.0457(9) Uani 1 1 d .
H9 H 1.2319 0.0378 0.3104 0.055 Uiso 1 1 calc R
C10 C 1.4405(6) 0.0637(4) 0.38164(17) 0.0507(10) Uani 1 1 d .
H10 H 1.5363 0.0008 0.3689 0.061 Uiso 1 1 calc R
C11 C 1.4778(5) 0.1350(4) 0.43502(16) 0.0478(10) Uani 1 1 d .
H11 H 1.5987 0.1181 0.4590 0.057 Uiso 1 1 calc R
C12 C 1.3351(5) 0.2346(4) 0.45445(14) 0.0333(8) Uani 1 1 d .
C13 C 1.1493(5) 0.2575(4) 0.41877(13) 0.0316(8) Uani 1 1 d .
C14 C 1.0400(6) 0.8147(4) 0.43445(18) 0.0635(12) Uani 1 1 d .
H14A H 0.9411 0.8132 0.4000 0.095 Uiso 1 1 calc R
H14B H 1.1498 0.8782 0.4275 0.095 Uiso 1 1 calc R
H14C H 0.9823 0.8549 0.4670 0.095 Uiso 1 1 calc R
C15 C 0.6042(5) 0.6944(4) 0.49021(14) 0.0370(8) Uani 1 1 d .
H15 H 0.4830 0.7282 0.4699 0.044 Uiso 1 1 calc R
Co1 Co 1.0000 0.5000 0.5000 0.0304(2) Uani 1 2 d S
N1 N 0.4030(4) 0.5832(3) 0.38601(11) 0.0350(7) Uani 1 1 d .
N2 N 0.6771(4) 0.4518(3) 0.37339(12) 0.0391(8) Uani 1 1 d .
H2A H 0.7969 0.4167 0.3803 0.047 Uiso 1 1 calc R
N3 N 0.6941(4) 0.5885(3) 0.46367(11) 0.0291(6) Uani 1 1 d .
O1 O 1.0106(3) 0.3471(3) 0.43416(9) 0.0396(6) Uani 1 1 d .
O2 O 1.1090(4) 0.6646(3) 0.44760(12) 0.0474(7) Uani 1 1 d .
H2B H 1.176(6) 0.640(5) 0.4239(17) 0.073(16) Uiso 1 1 d .

loop_
_atom_site_aniso_label
_atom_site_aniso_U_11
_atom_site_aniso_U_22
_atom_site_aniso_U_33
_atom_site_aniso_U_23
_atom_site_aniso_U_13
_atom_site_aniso_U_12
C1 0.0370(19) 0.0350(19) 0.0295(17) 0.0042(17) 0.0054(15) 0.0002(18)
C2 0.041(2) 0.053(2) 0.040(2) 0.008(2) -0.0018(16) 0.004(2)
C3 0.055(3) 0.060(3) 0.036(2) 0.006(2) -0.0101(19) 0.004(2)
C4 0.075(3) 0.052(3) 0.035(2) -0.0040(19) 0.001(2) 0.002(2)
C5 0.051(2) 0.052(2) 0.039(2) -0.0029(19) 0.0062(18) 0.009(2)
C6 0.040(2) 0.036(2) 0.0318(19) 0.0025(16) 0.0015(16) 0.0030(17)
C7 0.0297(18) 0.036(2) 0.0333(19) 0.0040(15) 0.0074(15) 0.0017(15)
C8 0.044(2) 0.038(2) 0.0349(19) -0.0023(17) 0.0011(16) -0.0001(18)
C9 0.057(3) 0.044(2) 0.039(2) -0.0092(18) 0.0145(19) -0.003(2)
C10 0.047(2) 0.049(2) 0.059(3) -0.010(2) 0.019(2) 0.007(2)
C11 0.034(2) 0.053(3) 0.056(2) -0.012(2) 0.0071(18) 0.0079(19)
C12 0.033(2) 0.033(2) 0.0351(19) -0.0040(16) 0.0069(15) -0.0001(16)
C13 0.0337(19) 0.0283(19) 0.0339(19) 0.0015(16) 0.0087(15) 0.0026(16)
C14 0.055(3) 0.049(3) 0.091(3) 0.029(2) 0.024(2) 0.007(2)
C15 0.0244(18) 0.045(2) 0.041(2) -0.0015(17) 0.0030(15) 0.0009(16)
Co1 0.0274(3) 0.0315(4) 0.0331(4) 0.0012(3) 0.0070(3) 0.0009(3)
N1 0.0293(16) 0.0383(17) 0.0375(16) 0.0005(14) 0.0052(13) 0.0004(14)
N2 0.0257(15) 0.048(2) 0.0438(17) -0.0057(14) 0.0054(14) 0.0033(13)
N3 0.0263(14) 0.0309(16) 0.0307(15) -0.0015(13) 0.0058(12) -0.0022(13)
O1 0.0347(13) 0.0409(15) 0.0418(14) -0.0060(11) 0.0014(11) 0.0102(12)
O2 0.0441(16) 0.0414(17) 0.0625(18) 0.0119(14) 0.0267(14) 0.0067(13)

loop_
_atom_type_symbol
_atom_type_description
_atom_type_scat_dispersion_real
_atom_type_scat_dispersion_imag
_atom_type_scat_source
C C 0.0033 0.0016 'International Tables Vol C Tables 4.2.6.8 and 6.1.1.4'
H H 0.0000 0.0000 'International Tables Vol C Tables 4.2.6.8 and 6.1.1.4'
N N 0.0061 0.0033 'International Tables Vol C Tables 4.2.6.8 and 6.1.1.4'
O O 0.0106 0.0060 'International Tables Vol C Tables 4.2.6.8 and 6.1.1.4'
Co Co 0.3494 0.9721 'International Tables Vol C Tables 4.2.6.8 and 6.1.1.4'

loop_
_geom_angle_atom_site_label_1
_geom_angle_atom_site_label_2
_geom_angle_atom_site_label_3
_geom_angle
_geom_angle_site_symmetry_1
_geom_angle_site_symmetry_3
N1 C1 C2 130.1(3) . .
N1 C1 C6 109.8(3) . .
C2 C1 C6 120.1(3) . .
C3 C2 C1 117.3(3) . .
C3 C2 H2 121.4 . .
C1 C2 H2 121.4 . .
C2 C3 C4 122.2(4) . .
C2 C3 H3 118.9 . .
C4 C3 H3 118.9 . .
C5 C4 C3 121.2(4) . .
C5 C4 H4 119.4 . .
C3 C4 H4 119.4 . .
C4 C5 C6 116.8(3) . .
C4 C5 H5 121.6 . .
C6 C5 H5 121.6 . .
N2 C6 C5 132.1(3) . .
N2 C6 C1 105.5(3) . .
C5 C6 C1 122.4(3) . .
N1 C7 N2 112.8(3) . .
N1 C7 N3 127.6(3) . .
N2 C7 N3 119.6(3) . .
C9 C8 C13 121.9(3) . .
C9 C8 H8 119.1 . .
C13 C8 H8 119.1 . .
C8 C9 C10 121.0(3) . .
C8 C9 H9 119.5 . .
C10 C9 H9 119.5 . .
C11 C10 C9 119.1(3) . .
C11 C10 H10 120.4 . .
C9 C10 H10 120.4 . .
C10 C11 C12 121.2(3) . .
C10 C11 H11 119.4 . .
C12 C11 H11 119.4 . .
C13 C12 C11 119.6(3) . .
C13 C12 C15 125.1(3) . 3_766
C11 C12 C15 115.4(3) . 3_766
O1 C13 C8 120.1(3) . .
O1 C13 C12 122.7(3) . .
C8 C13 C12 117.2(3) . .
O2 C14 H14A 109.5 . .
O2 C14 H14B 109.5 . .
H14A C14 H14B 109.5 . .
O2 C14 H14C 109.5 . .
H14A C14 H14C 109.5 . .
H14B C14 H14C 109.5 . .
N3 C15 C12 129.3(3) . 3_766
N3 C15 H15 115.3 . .
C12 C15 H15 115.3 3_766 .
O1 Co1 O1 180.000(1) 3_766 .
O1 Co1 O2 88.21(10) 3_766 3_766
O1 Co1 O2 91.79(10) . 3_766
O1 Co1 O2 91.79(10) 3_766 .
O1 Co1 O2 88.21(10) . .
O2 Co1 O2 180.000(1) 3_766 .
O1 Co1 N3 94.64(9) 3_766 3_766
O1 Co1 N3 85.36(9) . 3_766
O2 Co1 N3 86.15(9) 3_766 3_766
O2 Co1 N3 93.85(10) . 3_766
O1 Co1 N3 85.36(9) 3_766 .
O1 Co1 N3 94.64(9) . .
O2 Co1 N3 93.85(10) 3_766 .
O2 Co1 N3 86.15(9) . .
N3 Co1 N3 180.000(1) 3_766 .
C7 N1 C1 104.6(3) . .
C7 N2 C6 107.4(3) . .
C7 N2 H2A 126.3 . .
C6 N2 H2A 126.3 . .
C15 N3 C7 113.7(3) . .
C15 N3 Co1 122.4(2) . .
C7 N3 Co1 123.8(2) . .
C13 O1 Co1 134.5(2) . .
C14 O2 Co1 129.3(2) . .
C14 O2 H2B 108(3) . .
Co1 O2 H2B 120(3) . .

loop_
_geom_bond_atom_site_label_1
_geom_bond_atom_site_label_2
_geom_bond_distance
_geom_bond_site_symmetry_2
C1 N1 1.388(4) .
C1 C2 1.396(5) .
C1 C6 1.402(4) .
C2 C3 1.386(5) .
C2 H2 0.9300 .
C3 C4 1.389(5) .
C3 H3 0.9300 .
C4 C5 1.386(5) .
C4 H4 0.9300 .
C5 C6 1.389(4) .
C5 H5 0.9300 .
C6 N2 1.375(4) .
C7 N1 1.334(4) .
C7 N2 1.352(4) .
C7 N3 1.405(4) .
C8 C9 1.368(4) .
C8 C13 1.406(4) .
C8 H8 0.9300 .
C9 C10 1.384(5) .
C9 H9 0.9300 .
C10 C11 1.366(5) .
C10 H10 0.9300 .
C11 C12 1.421(4) .
C11 H11 0.9300 .
C12 C13 1.411(4) .
C12 C15 1.421(4) 3_766
C13 O1 1.311(4) .
C14 O2 1.410(4) .
C14 H14A 0.9600 .
C14 H14B 0.9600 .
C14 H14C 0.9600 .
C15 N3 1.307(4) .
C15 C12 1.421(4) 3_766
C15 H15 0.9300 .
Co1 O1 2.028(2) 3_766
Co1 O1 2.028(2) .
Co1 O2 2.080(2) 3_766
Co1 O2 2.080(2) .
Co1 N3 2.253(3) 3_766
Co1 N3 2.253(3) .
N2 H2A 0.8600 .
O2 H2B 0.79(4) .
